data_5000159
loop_
_publ_author_name
'Slovokhotov, Yu. L.'
'Timofeeva, T. V.'
'Antipin, M. Yu.'
'Struchkov, Yu. T.'

_publ_section_title
;
 Distortion of "tetrahedral" C~3v~ coordination in the R~3~C--O moiety due to
 the reduction of molecular symmetry: X-ray, conformational, and
 quantum-chemical study
;
_journal_issue 1-2
_journal_name_full 'Journal of Molecular Structure'
_journal_page_first 127
_journal_page_last 140
_journal_paper_doi 10.1016/0022-2860(84)80250-1
_journal_volume 112
_journal_year 1984
_chemical_formula_sum 'C8 H18 O2'
_space_group_IT_number 14
_symmetry_cell_setting monoclinic
_symmetry_space_group_name_Hall '-P 2yn'
_symmetry_space_group_name_H-M 'P 1 21/n 1'
_cell_angle_alpha 90
_cell_angle_beta 100.17(5)
_cell_angle_gamma 90
_cell_formula_units_Z 4
_cell_length_a 8.181(5)
_cell_length_b 11.833(7)
_cell_length_c 10.392(6)
_cod_original_sg_symbol_H-M 'P 21/n'
_cod_database_code 5000159

loop_
_symmetry_equiv_pos_site_id
_symmetry_equiv_pos_as_xyz
1 x,y,z
2 1/2-x,1/2+y,1/2-z
3 -x,-y,-z
4 -1/2+x,-1/2-y,-1/2+z

loop_
_atom_site_label
_atom_site_type_symbol
_atom_site_fract_x
_atom_site_fract_y
_atom_site_fract_z
O1 O -0.00440 0.06020 0.71450
O2 O -0.00520 0.18480 0.72490
C1 C 0.16690 0.02660 0.72930
C2 C 0.14860 -0.10100 0.72190
C3 C 0.23950 0.07290 0.61740
C4 C 0.26580 0.06210 0.85740
C5 C -0.16740 0.21670 0.74740
C6 C -0.14760 0.34440 0.75910
C7 C -0.29790 0.18220 0.63190
C8 C -0.20350 0.16660 0.87160
H1 H 0.09500 -0.13400 0.79200
H2 H -0.06000 0.36400 0.83900
H3 H 0.09000 -0.11700 0.64400
H4 H -0.24200 0.37100 0.76700
H5 H 0.25400 -0.13500 0.72400
H6 H -0.11400 0.37300 0.67800
H7 H 0.36500 0.04600 0.61500
H8 H -0.30100 0.09700 0.62500
H9 H 0.17600 0.05100 0.53400
H10 H -0.24500 0.21100 0.56200
H11 H 0.24100 0.15100 0.62400
H12 H -0.41600 0.21800 0.64000
H13 H 0.21800 0.03700 0.93200
H14 H -0.12800 0.18200 0.96800
H15 H 0.37900 0.02900 0.87300
H16 H -0.30500 0.19300 0.89000
H17 H 0.27800 0.15000 0.85800
H18 H -0.21000 0.08200 0.86100

loop_
_atom_type_symbol
_atom_type_radius_bond
C 0.68
H 0.23
O 0.68
